data_7025772
loop_
_publ_author_name
'Xu, Jing-Yuan'
'Xie, Cheng-Zhi'
'Xue, Fei'
'Hao, Lan-Fang'
'Ma, Zhong-Ying'
'Liao, Dai-Zheng'
'Yan, Shi-Ping'

_publ_section_title
;
 Directed assembly and characterization of 1D polymers based on
 [M(II)(BMA)]2+ node (M = Cu, Mn, Ni and Zn; BMA = N,N-bis
 (benzimidazol-2-yl-methyl)amine) with linear bridging dicyanamide and
 terephthalate ligands.
;
_journal_issue 30
_journal_name_full 'Dalton transactions (Cambridge, England : 2003)'
_journal_page_first 7159
_journal_page_last 7166
_journal_paper_doi 10.1039/c003226c
_journal_volume 39
_journal_year 2010
_chemical_formula_sum 'C30 H31 Cl Mn N11 O7'
_chemical_formula_weight 748.05
_chemical_name_systematic
;
?
;
_space_group_IT_number 14
_symmetry_cell_setting monoclinic
_symmetry_space_group_name_Hall '-P 2ybc'
_symmetry_space_group_name_H-M 'P 1 21/c 1'
_atom_sites_solution_hydrogens geom
_atom_sites_solution_primary direct
_atom_sites_solution_secondary difmap
_audit_creation_method SHELXL-97
_cell_angle_alpha 90.00
_cell_angle_beta 107.061(8)
_cell_angle_gamma 90.00
_cell_formula_units_Z 4
_cell_length_a 10.391(4)
_cell_length_b 30.525(12)
_cell_length_c 11.492(5)
_cell_measurement_reflns_used 763
_cell_measurement_temperature 293(2)
_cell_measurement_theta_max 20.39
_cell_measurement_theta_min 2.73
_cell_volume 3485(2)
_computing_cell_refinement 'Bruker SMART'
_computing_data_collection 'Bruker SMART'
_computing_data_reduction 'Bruker SAINT'
_computing_molecular_graphics 'Bruker SHELXTL'
_computing_publication_material 'Bruker SHELXTL'
_computing_structure_refinement 'SHELXL-97 (Sheldrick, 1997)'
_computing_structure_solution 'SHELXS-97 (Sheldrick, 1990)'
_diffrn_ambient_temperature 293(2)
_diffrn_measured_fraction_theta_full 0.996
_diffrn_measured_fraction_theta_max 0.996
_diffrn_measurement_device_type 'CCD area detector'
_diffrn_measurement_method 'phi and omega scans'
_diffrn_radiation_monochromator graphite
_diffrn_radiation_source 'fine-focus sealed tube'
_diffrn_radiation_type MoK\a
_diffrn_radiation_wavelength 0.71073
_diffrn_reflns_av_R_equivalents 0.0759
_diffrn_reflns_av_sigmaI/netI 0.1039
_diffrn_reflns_limit_h_max 9
_diffrn_reflns_limit_h_min -12
_diffrn_reflns_limit_k_max 36
_diffrn_reflns_limit_k_min -34
_diffrn_reflns_limit_l_max 13
_diffrn_reflns_limit_l_min -7
_diffrn_reflns_number 16684
_diffrn_reflns_theta_full 25.00
_diffrn_reflns_theta_max 25.00
_diffrn_reflns_theta_min 1.97
_exptl_absorpt_coefficient_mu 0.517
_exptl_absorpt_correction_T_max 1.000000
_exptl_absorpt_correction_T_min 0.833691
_exptl_absorpt_correction_type multi-scan
_exptl_absorpt_process_details SADABS
_exptl_crystal_colour orange
_exptl_crystal_density_diffrn 1.426
_exptl_crystal_density_meas ?
_exptl_crystal_density_method 'not measured'
_exptl_crystal_description block
_exptl_crystal_F_000 1544
_exptl_crystal_size_max 0.32
_exptl_crystal_size_mid 0.20
_exptl_crystal_size_min 0.18
_refine_diff_density_max 0.432
_refine_diff_density_min -0.277
_refine_diff_density_rms 0.059
_refine_ls_extinction_method none
_refine_ls_goodness_of_fit_ref 1.011
_refine_ls_hydrogen_treatment constr
_refine_ls_matrix_type full
_refine_ls_number_parameters 491
_refine_ls_number_reflns 6130
_refine_ls_number_restraints 20
_refine_ls_restrained_S_all 1.037
_refine_ls_R_factor_all 0.1472
_refine_ls_R_factor_gt 0.0661
_refine_ls_shift/su_max 0.000
_refine_ls_shift/su_mean 0.000
_refine_ls_structure_factor_coef Fsqd
_refine_ls_weighting_details 'calc w=1/[\s^2^(Fo^2^)+(0.0560P)^2^+1.7412P] where P=(Fo^2^+2Fc^2^)/3'
_refine_ls_weighting_scheme calc
_refine_ls_wR_factor_gt 0.1225
_refine_ls_wR_factor_ref 0.1506
_reflns_number_gt 3244
_reflns_number_total 6130
_reflns_threshold_expression >2sigma(I)
_cod_data_source_file c003226c.txt
_cod_data_source_block 021114a
_cod_depositor_comments
;
The following automatic conversions were performed:

'_symmetry_cell_setting' value 'Monoclinic' changed to 'monoclinic'
according to /home/saulius/struct/CIF-dictionaries/cif_core.dic
dictionary named 'cif_core.dic' version 2.4.2 from
2011-04-26.

'_exptl_absorpt_correction_type' value 'MULTI-SCAN'
changed to 'multi-scan' according to
/home/saulius/struct/CIF-dictionaries/cif_core.dic dictionary named
'cif_core.dic' version 2.4.2 from 2011-04-26.

Automatic conversion script
Id: cif_fix_values 1891 2012-01-12 08:04:46Z andrius 

The following automatic conversions were performed:

'_exptl_crystal_density_meas' value 'none' was changed to '?' - the
value is perceived as not measured.

Automatic conversion script
Id: cif_fix_values 3008 2015-01-20 13:52:24Z robertas 
;
_cod_original_sg_symbol_H-M P2(1)/c
_cod_database_code 7025772

loop_
_symmetry_equiv_pos_as_xyz
'x, y, z'
'-x, y+1/2, -z+1/2'
'-x, -y, -z'
'x, -y-1/2, z-1/2'

loop_
_atom_site_label
_atom_site_type_symbol
_atom_site_fract_x
_atom_site_fract_y
_atom_site_fract_z
_atom_site_U_iso_or_equiv
_atom_site_adp_type
_atom_site_occupancy
_atom_site_symmetry_multiplicity
_atom_site_calc_flag
_atom_site_refinement_flags
_atom_site_disorder_assembly
_atom_site_disorder_group
Mn1 Mn 1.07009(7) 1.14768(2) 0.32316(6) 0.0413(2) Uani 1 1 d . . .
N1 N 0.9628(4) 1.10760(13) 0.1500(3) 0.0478(11) Uani 1 1 d . . .
N2 N 0.8504(4) 1.16144(12) 0.2845(4) 0.0455(10) Uani 1 1 d . . .
N3 N 0.6551(4) 1.16850(14) 0.1414(4) 0.0562(12) Uani 1 1 d . . .
H3A H 0.5954 1.1662 0.0717 0.067 Uiso 1 1 calc R . .
N4 N 1.2321(4) 1.11565(12) 0.2634(3) 0.0404(10) Uani 1 1 d . . .
N5 N 1.2971(4) 1.08137(14) 0.1212(4) 0.0557(12) Uani 1 1 d . . .
H5A H 1.2915 1.0691 0.0525 0.067 Uiso 1 1 calc R . .
N6 N 1.0928(5) 1.20369(16) 0.2056(5) 0.0783(16) Uani 1 1 d . . .
N7 N 1.2128(6) 1.2509(2) 0.1051(7) 0.148(3) Uani 1 1 d . . .
N8 N 1.1494(5) 1.31586(17) -0.0146(4) 0.0743(15) Uani 1 1 d . . .
C1 C 0.8366(5) 1.12856(18) 0.0834(5) 0.0584(15) Uani 1 1 d . . .
H1A H 0.7728 1.1066 0.0401 0.070 Uiso 1 1 calc R . .
H1B H 0.8521 1.1490 0.0243 0.070 Uiso 1 1 calc R . .
C2 C 0.7810(5) 1.15233(16) 0.1719(5) 0.0450(12) Uani 1 1 d . . .
C3 C 0.6395(5) 1.18949(17) 0.2432(5) 0.0508(13) Uani 1 1 d . . .
C4 C 0.5324(6) 1.2115(2) 0.2625(6) 0.0720(18) Uani 1 1 d . . .
H4 H 0.4515 1.2148 0.2012 0.086 Uiso 1 1 calc R . .
C5 C 0.5506(7) 1.2284(2) 0.3766(8) 0.080(2) Uani 1 1 d . . .
H5 H 0.4795 1.2430 0.3936 0.096 Uiso 1 1 calc R . .
C6 C 0.6724(7) 1.22442(19) 0.4678(6) 0.0753(18) Uani 1 1 d . . .
H6 H 0.6819 1.2366 0.5440 0.090 Uiso 1 1 calc R . .
C7 C 0.7798(6) 1.20243(17) 0.4463(5) 0.0592(15) Uani 1 1 d . . .
H7 H 0.8610 1.1993 0.5072 0.071 Uiso 1 1 calc R . .
C8 C 0.7626(5) 1.18524(16) 0.3313(5) 0.0486(13) Uani 1 1 d . . .
C9 C 1.0519(5) 1.09958(19) 0.0759(5) 0.0617(16) Uani 1 1 d . . .
H9A H 1.0406 1.1224 0.0151 0.074 Uiso 1 1 calc R . .
H9B H 1.0296 1.0718 0.0341 0.074 Uiso 1 1 calc R . .
C10 C 1.1939(5) 1.09883(16) 0.1544(5) 0.0457(13) Uani 1 1 d . . .
C11 C 1.4130(5) 1.08651(15) 0.2163(5) 0.0457(13) Uani 1 1 d . . .
C12 C 1.5453(6) 1.07365(17) 0.2340(5) 0.0550(14) Uani 1 1 d . . .
H12 H 1.5714 1.0589 0.1739 0.066 Uiso 1 1 calc R . .
C13 C 1.6348(6) 1.08356(17) 0.3428(6) 0.0593(15) Uani 1 1 d . . .
H13 H 1.7246 1.0757 0.3574 0.071 Uiso 1 1 calc R . .
C14 C 1.5952(5) 1.10542(17) 0.4338(5) 0.0558(14) Uani 1 1 d . . .
H14 H 1.6594 1.1112 0.5077 0.067 Uiso 1 1 calc R . .
C15 C 1.4644(5) 1.11861(15) 0.4175(5) 0.0468(13) Uani 1 1 d . . .
H15 H 1.4389 1.1335 0.4778 0.056 Uiso 1 1 calc R . .
C16 C 1.3718(5) 1.10837(15) 0.3052(4) 0.0407(12) Uani 1 1 d . . .
C17 C 1.1414(6) 1.2266(2) 0.1559(6) 0.0700(18) Uani 1 1 d . . .
C18 C 1.1736(5) 1.2860(2) 0.0419(6) 0.0688(18) Uani 1 1 d . . .
C19 C 1.0220(7) 1.0704(2) 0.5121(6) 0.095(2) Uani 1 1 d . . .
H19A H 0.9569 1.0916 0.5205 0.142 Uiso 1 1 calc R . .
H19B H 1.0916 1.0677 0.5880 0.142 Uiso 1 1 calc R . .
H19C H 0.9787 1.0426 0.4900 0.142 Uiso 1 1 calc R . .
O1 O 1.0779(4) 1.08402(10) 0.4222(3) 0.0586(10) Uani 1 1 d . . .
H1C H 1.1285 1.0625 0.3985 0.070 Uiso 1 1 calc R . .
C31 C 0.3606(7) 0.1509(3) 0.8514(8) 0.132(3) Uani 1 1 d . . .
H31A H 0.3220 0.1682 0.9023 0.199 Uiso 1 1 calc R . .
H31B H 0.3108 0.1241 0.8304 0.199 Uiso 1 1 calc R . .
H31C H 0.3569 0.1669 0.7786 0.199 Uiso 1 1 calc R . .
O7 O 0.4904(4) 0.14161(18) 0.9120(4) 0.0984(15) Uani 1 1 d . . .
H7A H 0.5251 0.1284 0.8667 0.148 Uiso 1 1 calc R . .
Cl1 Cl 0.81765(16) 0.99308(5) 0.14646(14) 0.0685(5) Uani 1 1 d D . .
O3 O 0.7708(15) 1.0016(5) 0.2517(9) 0.190(9) Uani 0.566(14) 1 d PD A 1
O4 O 0.9606(6) 1.0023(4) 0.1876(13) 0.172(7) Uani 0.566(14) 1 d PD A 1
O5 O 0.7474(12) 1.0188(4) 0.0525(9) 0.137(6) Uani 0.566(14) 1 d PD A 1
O6 O 0.8041(14) 0.9481(2) 0.1256(8) 0.113(6) Uani 0.566(14) 1 d PD A 1
O3' O 0.9185(17) 0.9614(6) 0.1655(16) 0.202(12) Uani 0.434(14) 1 d PD A 2
O4' O 0.8367(15) 1.0244(4) 0.2320(11) 0.120(7) Uani 0.434(14) 1 d PD A 2
O5' O 0.6904(13) 0.9711(6) 0.1259(18) 0.224(13) Uani 0.434(14) 1 d PD A 2
O6' O 0.812(2) 1.0131(5) 0.0282(9) 0.187(12) Uani 0.434(14) 1 d PD A 2
O2 O 0.2408(3) 1.01577(11) 0.3832(3) 0.0569(10) Uani 1 1 d . . .
N9 N 0.1765(4) 0.92884(13) 0.2506(3) 0.0482(11) Uani 1 1 d . . .
H9 H 0.1269 0.9555 0.2444 0.058 Uiso 1 1 d R . .
N10 N 0.3544(4) 0.89148(15) 0.2325(4) 0.0524(11) Uani 1 1 d . . .
N11 N 0.4383(4) 0.98688(12) 0.3795(3) 0.0408(10) Uani 1 1 d . . .
C20 C 0.1376(5) 0.88579(15) 0.2401(4) 0.0438(12) Uani 1 1 d . . .
C21 C 0.0166(6) 0.86538(18) 0.2357(5) 0.0572(14) Uani 1 1 d . . .
H21 H -0.0568 0.8813 0.2434 0.069 Uiso 1 1 calc R . .
C22 C 0.0102(6) 0.8208(2) 0.2194(5) 0.0691(17) Uani 1 1 d . . .
H22 H -0.0694 0.8061 0.2157 0.083 Uiso 1 1 calc R . .
C23 C 0.1198(8) 0.7973(2) 0.2085(6) 0.0800(19) Uani 1 1 d . . .
H23 H 0.1119 0.7671 0.1970 0.096 Uiso 1 1 calc R . .
C24 C 0.2401(7) 0.81717(19) 0.2141(5) 0.0700(17) Uani 1 1 d . . .
H24 H 0.3133 0.8009 0.2075 0.084 Uiso 1 1 calc R . .
C25 C 0.2491(6) 0.86246(17) 0.2299(4) 0.0499(13) Uani 1 1 d . . .
C26 C 0.3053(5) 0.93007(17) 0.2451(4) 0.0449(13) Uani 1 1 d . . .
C27 C 0.3809(5) 0.97228(17) 0.2529(4) 0.0527(14) Uani 1 1 d . . .
H27A H 0.4529 0.9685 0.2158 0.063 Uiso 1 1 calc R . .
H27B H 0.3206 0.9947 0.2075 0.063 Uiso 1 1 calc R . .
C28 C 0.3609(5) 1.00814(14) 0.4345(5) 0.0422(12) Uani 1 1 d . . .
C29 C 0.5799(5) 0.97668(15) 0.4364(4) 0.0448(12) Uani 1 1 d . . .
H29A H 0.6317 0.9896 0.3873 0.054 Uiso 1 1 calc R . .
H29B H 0.5909 0.9452 0.4344 0.054 Uiso 1 1 calc R . .

loop_
_atom_site_aniso_label
_atom_site_aniso_U_11
_atom_site_aniso_U_22
_atom_site_aniso_U_33
_atom_site_aniso_U_23
_atom_site_aniso_U_13
_atom_site_aniso_U_12
Mn1 0.0518(5) 0.0344(4) 0.0350(4) -0.0030(4) 0.0085(4) 0.0012(4)
N1 0.044(2) 0.061(3) 0.034(2) -0.008(2) 0.005(2) 0.007(2)
N2 0.047(2) 0.040(2) 0.046(3) 0.002(2) 0.009(2) 0.003(2)
N3 0.048(3) 0.058(3) 0.052(3) 0.012(2) -0.001(2) -0.001(2)
N4 0.047(3) 0.042(2) 0.032(2) -0.0001(19) 0.011(2) 0.0020(19)
N5 0.066(3) 0.059(3) 0.041(3) -0.013(2) 0.015(3) 0.002(2)
N6 0.094(4) 0.051(3) 0.097(4) 0.031(3) 0.039(3) 0.006(3)
N7 0.070(4) 0.139(6) 0.242(8) 0.146(6) 0.058(5) 0.035(4)
N8 0.085(4) 0.067(4) 0.064(3) 0.036(3) 0.010(3) 0.004(3)
C1 0.060(4) 0.067(4) 0.043(3) -0.004(3) 0.006(3) 0.000(3)
C2 0.041(3) 0.043(3) 0.043(3) 0.007(3) -0.001(3) 0.000(3)
C3 0.050(3) 0.041(3) 0.061(4) 0.014(3) 0.016(3) 0.005(3)
C4 0.065(4) 0.066(4) 0.081(5) 0.018(4) 0.015(4) 0.014(3)
C5 0.079(5) 0.056(4) 0.117(6) 0.018(4) 0.049(5) 0.021(4)
C6 0.100(5) 0.055(4) 0.082(5) 0.002(3) 0.044(5) 0.013(4)
C7 0.069(4) 0.048(3) 0.064(4) 0.004(3) 0.025(3) 0.002(3)
C8 0.052(3) 0.039(3) 0.055(4) 0.006(3) 0.016(3) -0.002(3)
C9 0.069(4) 0.072(4) 0.038(3) -0.013(3) 0.005(3) 0.001(3)
C10 0.054(3) 0.043(3) 0.039(3) -0.004(2) 0.012(3) 0.001(3)
C11 0.058(4) 0.038(3) 0.044(3) -0.001(2) 0.020(3) -0.005(3)
C12 0.065(4) 0.048(3) 0.061(4) 0.001(3) 0.032(4) 0.000(3)
C13 0.052(3) 0.053(4) 0.078(4) 0.014(3) 0.026(4) -0.005(3)
C14 0.054(4) 0.057(4) 0.052(4) 0.013(3) 0.008(3) -0.009(3)
C15 0.059(4) 0.038(3) 0.045(3) 0.000(2) 0.017(3) -0.009(3)
C16 0.053(3) 0.032(3) 0.040(3) 0.003(2) 0.017(3) -0.005(2)
C17 0.061(4) 0.058(4) 0.090(5) 0.034(4) 0.021(4) 0.018(3)
C18 0.045(3) 0.071(4) 0.088(5) 0.032(4) 0.017(3) 0.007(3)
C19 0.120(6) 0.099(5) 0.084(5) 0.023(4) 0.057(5) 0.015(4)
O1 0.089(3) 0.045(2) 0.052(2) 0.0100(17) 0.037(2) 0.0164(18)
C31 0.061(5) 0.166(8) 0.152(8) 0.000(7) 0.002(5) 0.008(5)
O7 0.054(3) 0.151(5) 0.081(3) -0.038(3) 0.005(2) 0.014(3)
Cl1 0.0775(11) 0.0559(10) 0.0667(11) -0.0144(8) 0.0127(9) 0.0088(9)
O3 0.217(18) 0.26(2) 0.113(10) -0.021(12) 0.083(11) 0.094(16)
O4 0.071(7) 0.089(9) 0.322(19) 0.014(10) 0.006(9) 0.011(6)
O5 0.139(10) 0.154(12) 0.106(9) 0.075(8) 0.019(7) 0.073(9)
O6 0.198(15) 0.043(5) 0.072(6) -0.016(4) -0.001(7) -0.005(7)
O3' 0.19(2) 0.14(2) 0.28(2) -0.045(17) 0.077(19) 0.109(18)
O4' 0.169(15) 0.107(10) 0.112(11) -0.091(9) 0.085(10) -0.054(9)
O5' 0.130(14) 0.134(16) 0.43(4) -0.119(18) 0.106(17) -0.079(12)
O6' 0.30(3) 0.137(17) 0.098(13) -0.013(11) 0.011(15) -0.084(17)
O2 0.047(2) 0.045(2) 0.068(3) -0.0050(18) 0.001(2) 0.0055(17)
N9 0.054(3) 0.035(3) 0.048(3) -0.004(2) 0.004(2) 0.010(2)
N10 0.057(3) 0.052(3) 0.044(3) -0.006(2) 0.007(2) 0.009(2)
N11 0.046(2) 0.036(2) 0.037(2) -0.0045(19) 0.006(2) -0.0015(19)
C20 0.056(3) 0.033(3) 0.036(3) -0.002(2) 0.003(3) 0.003(3)
C21 0.061(4) 0.053(4) 0.053(3) -0.008(3) 0.009(3) 0.000(3)
C22 0.082(4) 0.057(4) 0.062(4) -0.004(3) 0.012(4) -0.017(4)
C23 0.112(6) 0.041(4) 0.081(5) -0.014(3) 0.020(4) -0.010(4)
C24 0.093(5) 0.052(4) 0.061(4) -0.007(3) 0.016(4) 0.017(4)
C25 0.063(4) 0.049(4) 0.032(3) -0.003(2) 0.006(3) 0.008(3)
C26 0.055(3) 0.046(3) 0.027(3) -0.008(2) 0.002(3) -0.003(3)
C27 0.061(3) 0.054(3) 0.039(3) -0.002(3) 0.009(3) -0.002(3)
C28 0.047(3) 0.026(3) 0.051(3) 0.004(2) 0.010(3) -0.001(2)
C29 0.051(3) 0.035(3) 0.048(3) 0.000(2) 0.013(3) 0.002(2)

loop_
_atom_type_symbol
_atom_type_description
_atom_type_scat_dispersion_real
_atom_type_scat_dispersion_imag
_atom_type_scat_source
C C 0.0033 0.0016 'International Tables Vol C Tables 4.2.6.8 and 6.1.1.4'
H H 0.0000 0.0000 'International Tables Vol C Tables 4.2.6.8 and 6.1.1.4'
N N 0.0061 0.0033 'International Tables Vol C Tables 4.2.6.8 and 6.1.1.4'
O O 0.0106 0.0060 'International Tables Vol C Tables 4.2.6.8 and 6.1.1.4'
Cl Cl 0.1484 0.1585 'International Tables Vol C Tables 4.2.6.8 and 6.1.1.4'
Mn Mn 0.3368 0.7283 'International Tables Vol C Tables 4.2.6.8 and 6.1.1.4'

loop_
_geom_angle_atom_site_label_1
_geom_angle_atom_site_label_2
_geom_angle_atom_site_label_3
_geom_angle
_geom_angle_site_symmetry_1
_geom_angle_site_symmetry_3
N8 Mn1 N4 111.61(17) 4_586 .
N8 Mn1 N2 100.80(17) 4_586 .
N4 Mn1 N2 147.54(15) . .
N8 Mn1 N6 92.7(2) 4_586 .
N4 Mn1 N6 85.77(17) . .
N2 Mn1 N6 91.07(16) . .
N8 Mn1 O1 93.53(17) 4_586 .
N4 Mn1 O1 81.82(13) . .
N2 Mn1 O1 98.44(13) . .
N6 Mn1 O1 167.45(16) . .
N8 Mn1 N1 174.26(17) 4_586 .
N4 Mn1 N1 73.77(14) . .
N2 Mn1 N1 73.92(14) . .
N6 Mn1 N1 89.67(18) . .
O1 Mn1 N1 85.15(14) . .
C9 N1 C1 113.4(4) . .
C9 N1 Mn1 111.3(3) . .
C1 N1 Mn1 110.5(3) . .
C2 N2 C8 105.0(4) . .
C2 N2 Mn1 113.0(3) . .
C8 N2 Mn1 140.2(3) . .
C2 N3 C3 107.2(4) . .
C2 N3 H3A 126.4 . .
C3 N3 H3A 126.4 . .
C10 N4 C16 105.0(4) . .
C10 N4 Mn1 115.2(3) . .
C16 N4 Mn1 139.8(3) . .
C10 N5 C11 108.2(4) . .
C10 N5 H5A 125.9 . .
C11 N5 H5A 125.9 . .
C17 N6 Mn1 159.2(5) . .
C18 N7 C17 126.7(6) . .
C18 N8 Mn1 156.0(6) . 4_585
N1 C1 C2 108.8(4) . .
N1 C1 H1A 109.9 . .
C2 C1 H1A 109.9 . .
N1 C1 H1B 109.9 . .
C2 C1 H1B 109.9 . .
H1A C1 H1B 108.3 . .
N2 C2 N3 113.0(5) . .
N2 C2 C1 124.2(4) . .
N3 C2 C1 122.7(5) . .
C4 C3 N3 131.6(6) . .
C4 C3 C8 123.1(6) . .
N3 C3 C8 105.3(5) . .
C5 C4 C3 116.6(6) . .
C5 C4 H4 121.7 . .
C3 C4 H4 121.7 . .
C4 C5 C6 121.8(6) . .
C4 C5 H5 119.1 . .
C6 C5 H5 119.1 . .
C7 C6 C5 120.7(6) . .
C7 C6 H6 119.7 . .
C5 C6 H6 119.7 . .
C8 C7 C6 118.0(6) . .
C8 C7 H7 121.0 . .
C6 C7 H7 121.0 . .
C7 C8 C3 119.7(5) . .
C7 C8 N2 130.6(5) . .
C3 C8 N2 109.6(5) . .
N1 C9 C10 109.7(4) . .
N1 C9 H9A 109.7 . .
C10 C9 H9A 109.7 . .
N1 C9 H9B 109.7 . .
C10 C9 H9B 109.7 . .
H9A C9 H9B 108.2 . .
N4 C10 N5 112.6(4) . .
N4 C10 C9 123.1(5) . .
N5 C10 C9 124.3(4) . .
N5 C11 C12 133.1(5) . .
N5 C11 C16 104.6(4) . .
C12 C11 C16 122.3(5) . .
C13 C12 C11 117.0(5) . .
C13 C12 H12 121.5 . .
C11 C12 H12 121.5 . .
C12 C13 C14 121.5(5) . .
C12 C13 H13 119.3 . .
C14 C13 H13 119.3 . .
C15 C14 C13 122.2(5) . .
C15 C14 H14 118.9 . .
C13 C14 H14 118.9 . .
C14 C15 C16 116.3(5) . .
C14 C15 H15 121.8 . .
C16 C15 H15 121.8 . .
C11 C16 C15 120.6(5) . .
C11 C16 N4 109.5(4) . .
C15 C16 N4 129.9(4) . .
N6 C17 N7 172.6(7) . .
N8 C18 N7 174.3(7) . .
O1 C19 H19A 109.5 . .
O1 C19 H19B 109.5 . .
H19A C19 H19B 109.5 . .
O1 C19 H19C 109.5 . .
H19A C19 H19C 109.5 . .
H19B C19 H19C 109.5 . .
C19 O1 Mn1 132.6(3) . .
C19 O1 H1C 113.7 . .
Mn1 O1 H1C 113.7 . .
O7 C31 H31A 109.5 . .
O7 C31 H31B 109.5 . .
H31A C31 H31B 109.5 . .
O7 C31 H31C 109.5 . .
H31A C31 H31C 109.5 . .
H31B C31 H31C 109.5 . .
C31 O7 H7A 109.5 . .
O4' Cl1 O5 95.6(10) . .
O4' Cl1 O6 144.4(7) . .
O5 Cl1 O6 115.4(6) . .
O4' Cl1 O3' 115.9(8) . .
O5 Cl1 O3' 136.7(9) . .
O6 Cl1 O3' 51.5(7) . .
O4' Cl1 O5' 112.5(7) . .
O5 Cl1 O5' 83.4(10) . .
O6 Cl1 O5' 58.1(6) . .
O3' Cl1 O5' 108.3(7) . .
O4' Cl1 O4 72.9(7) . .
O5 Cl1 O4 114.0(6) . .
O6 Cl1 O4 106.8(5) . .
O3' Cl1 O4 55.4(8) . .
O5' Cl1 O4 161.7(9) . .
O4' Cl1 O3 43.8(6) . .
O5 Cl1 O3 108.9(6) . .
O6 Cl1 O3 106.1(6) . .
O3' Cl1 O3 114.4(9) . .
O5' Cl1 O3 72.8(9) . .
O4 Cl1 O3 104.8(6) . .
O4' Cl1 O6' 109.6(6) . .
O5 Cl1 O6' 33.3(10) . .
O6 Cl1 O6' 106.0(8) . .
O3' Cl1 O6' 104.8(7) . .
O5' Cl1 O6' 104.9(7) . .
O4 Cl1 O6' 88.8(10) . .
O3 Cl1 O6' 139.5(9) . .
C26 N9 C20 106.9(4) . .
C26 N9 H9 119.4 . .
C20 N9 H9 132.3 . .
C26 N10 C25 104.1(4) . .
C28 N11 C29 124.3(4) . .
C28 N11 C27 119.5(4) . .
C29 N11 C27 116.2(4) . .
N9 C20 C21 132.3(5) . .
N9 C20 C25 105.5(5) . .
C21 C20 C25 122.2(5) . .
C22 C21 C20 117.2(5) . .
C22 C21 H21 121.4 . .
C20 C21 H21 121.4 . .
C21 C22 C23 121.2(6) . .
C21 C22 H22 119.4 . .
C23 C22 H22 119.4 . .
C24 C23 C22 121.9(6) . .
C24 C23 H23 119.1 . .
C22 C23 H23 119.1 . .
C23 C24 C25 118.1(6) . .
C23 C24 H24 121.0 . .
C25 C24 H24 121.0 . .
C20 C25 C24 119.4(5) . .
C20 C25 N10 109.8(4) . .
C24 C25 N10 130.7(5) . .
N10 C26 N9 113.7(4) . .
N10 C26 C27 124.5(5) . .
N9 C26 C27 121.8(5) . .
N11 C27 C26 111.9(4) . .
N11 C27 H27A 109.2 . .
C26 C27 H27A 109.2 . .
N11 C27 H27B 109.2 . .
C26 C27 H27B 109.2 . .
H27A C27 H27B 107.9 . .
O2 C28 N11 122.2(5) . .
O2 C28 C29 118.5(5) . 3_676
N11 C28 C29 119.4(4) . 3_676
N11 C29 C28 116.4(4) . 3_676
N11 C29 H29A 108.2 . .
C28 C29 H29A 108.2 3_676 .
N11 C29 H29B 108.2 . .
C28 C29 H29B 108.2 3_676 .
H29A C29 H29B 107.4 . .

loop_
_geom_bond_atom_site_label_1
_geom_bond_atom_site_label_2
_geom_bond_distance
_geom_bond_site_symmetry_2
Mn1 N8 2.120(5) 4_586
Mn1 N4 2.223(4) .
Mn1 N2 2.234(4) .
Mn1 N6 2.234(5) .
Mn1 O1 2.241(3) .
Mn1 N1 2.323(4) .
N1 C9 1.451(6) .
N1 C1 1.458(6) .
N2 C2 1.313(6) .
N2 C8 1.392(6) .
N3 C2 1.345(6) .
N3 C3 1.384(7) .
N3 H3A 0.8600 .
N4 C10 1.303(6) .
N4 C16 1.407(6) .
N5 C10 1.349(6) .
N5 C11 1.377(6) .
N5 H5A 0.8600 .
N6 C17 1.114(7) .
N7 C18 1.291(7) .
N7 C17 1.302(8) .
N8 C18 1.105(6) .
N8 Mn1 2.120(5) 4_585
C1 C2 1.497(7) .
C1 H1A 0.9700 .
C1 H1B 0.9700 .
C3 C4 1.373(7) .
C3 C8 1.385(7) .
C4 C5 1.370(9) .
C4 H4 0.9300 .
C5 C6 1.392(8) .
C5 H5 0.9300 .
C6 C7 1.385(7) .
C6 H6 0.9300 .
C7 C8 1.384(7) .
C7 H7 0.9300 .
C9 C10 1.487(6) .
C9 H9A 0.9700 .
C9 H9B 0.9700 .
C11 C12 1.386(7) .
C11 C16 1.389(6) .
C12 C13 1.356(7) .
C12 H12 0.9300 .
C13 C14 1.400(7) .
C13 H13 0.9300 .
C14 C15 1.376(7) .
C14 H14 0.9300 .
C15 C16 1.400(6) .
C15 H15 0.9300 .
C19 O1 1.389(6) .
C19 H19A 0.9600 .
C19 H19B 0.9600 .
C19 H19C 0.9600 .
O1 H1C 0.9300 .
C31 O7 1.354(7) .
C31 H31A 0.9600 .
C31 H31B 0.9600 .
C31 H31C 0.9600 .
O7 H7A 0.8200 .
Cl1 O4' 1.344(7) .
Cl1 O5 1.362(6) .
Cl1 O6 1.395(6) .
Cl1 O3' 1.397(7) .
Cl1 O5' 1.438(7) .
Cl1 O4 1.448(6) .
Cl1 O3 1.454(7) .
Cl1 O6' 1.476(8) .
O2 C28 1.236(5) .
N9 C26 1.359(6) .
N9 C20 1.370(6) .
N9 H9 0.9555 .
N10 C26 1.309(6) .
N10 C25 1.401(6) .
N11 C28 1.329(6) .
N11 C29 1.457(6) .
N11 C27 1.471(6) .
C20 C21 1.391(7) .
C20 C25 1.394(6) .
C21 C22 1.373(7) .
C21 H21 0.9300 .
C22 C23 1.383(8) .
C22 H22 0.9300 .
C23 C24 1.374(8) .
C23 H23 0.9300 .
C24 C25 1.394(7) .
C24 H24 0.9300 .
C26 C27 1.498(7) .
C27 H27A 0.9700 .
C27 H27B 0.9700 .
C28 C29 1.503(6) 3_676
C29 C28 1.503(6) 3_676
C29 H29A 0.9700 .
C29 H29B 0.9700 .

loop_
_geom_torsion_atom_site_label_1
_geom_torsion_atom_site_label_2
_geom_torsion_atom_site_label_3
_geom_torsion_atom_site_label_4
_geom_torsion
_geom_torsion_site_symmetry_1
_geom_torsion_site_symmetry_4
N8 Mn1 N1 C9 178(33) 4_586 .
N4 Mn1 N1 C9 -22.6(3) . .
N2 Mn1 N1 C9 154.2(4) . .
N6 Mn1 N1 C9 63.0(3) . .
O1 Mn1 N1 C9 -105.5(3) . .
N8 Mn1 N1 C1 50.6(19) 4_586 .
N4 Mn1 N1 C1 -149.5(4) . .
N2 Mn1 N1 C1 27.4(3) . .
N6 Mn1 N1 C1 -63.8(3) . .
O1 Mn1 N1 C1 127.6(3) . .
N8 Mn1 N2 C2 162.9(3) 4_586 .
N4 Mn1 N2 C2 -13.9(5) . .
N6 Mn1 N2 C2 69.9(3) . .
O1 Mn1 N2 C2 -101.9(3) . .
N1 Mn1 N2 C2 -19.4(3) . .
N8 Mn1 N2 C8 1.4(5) 4_586 .
N4 Mn1 N2 C8 -175.4(4) . .
N6 Mn1 N2 C8 -91.6(5) . .
O1 Mn1 N2 C8 96.6(5) . .
N1 Mn1 N2 C8 179.1(5) . .
N8 Mn1 N4 C10 -169.0(3) 4_586 .
N2 Mn1 N4 C10 7.6(5) . .
N6 Mn1 N4 C10 -77.7(4) . .
O1 Mn1 N4 C10 100.5(3) . .
N1 Mn1 N4 C10 13.2(3) . .
N8 Mn1 N4 C16 7.9(5) 4_586 .
N2 Mn1 N4 C16 -175.5(4) . .
N6 Mn1 N4 C16 99.1(5) . .
O1 Mn1 N4 C16 -82.7(4) . .
N1 Mn1 N4 C16 -170.0(5) . .
N8 Mn1 N6 C17 83.4(16) 4_586 .
N4 Mn1 N6 C17 -28.0(16) . .
N2 Mn1 N6 C17 -175.7(16) . .
O1 Mn1 N6 C17 -36(2) . .
N1 Mn1 N6 C17 -101.8(16) . .
C9 N1 C1 C2 -155.8(4) . .
Mn1 N1 C1 C2 -30.1(5) . .
C8 N2 C2 N3 0.3(5) . .
Mn1 N2 C2 N3 -167.5(3) . .
C8 N2 C2 C1 177.3(5) . .
Mn1 N2 C2 C1 9.4(6) . .
C3 N3 C2 N2 -1.0(6) . .
C3 N3 C2 C1 -178.0(5) . .
N1 C1 C2 N2 15.1(7) . .
N1 C1 C2 N3 -168.3(4) . .
C2 N3 C3 C4 179.8(5) . .
C2 N3 C3 C8 1.2(5) . .
N3 C3 C4 C5 179.4(6) . .
C8 C3 C4 C5 -2.1(8) . .
C3 C4 C5 C6 1.5(9) . .
C4 C5 C6 C7 -0.9(9) . .
C5 C6 C7 C8 0.9(8) . .
C6 C7 C8 C3 -1.5(8) . .
C6 C7 C8 N2 -179.0(5) . .
C4 C3 C8 C7 2.2(8) . .
N3 C3 C8 C7 -179.0(4) . .
C4 C3 C8 N2 -179.8(5) . .
N3 C3 C8 N2 -1.0(5) . .
C2 N2 C8 C7 178.1(5) . .
Mn1 N2 C8 C7 -19.5(8) . .
C2 N2 C8 C3 0.4(5) . .
Mn1 N2 C8 C3 162.8(4) . .
C1 N1 C9 C10 153.2(4) . .
Mn1 N1 C9 C10 27.9(5) . .
C16 N4 C10 N5 -0.3(5) . .
Mn1 N4 C10 N5 177.6(3) . .
C16 N4 C10 C9 -179.6(5) . .
Mn1 N4 C10 C9 -1.7(6) . .
C11 N5 C10 N4 0.8(6) . .
C11 N5 C10 C9 -179.9(5) . .
N1 C9 C10 N4 -18.7(7) . .
N1 C9 C10 N5 162.1(5) . .
C10 N5 C11 C12 177.3(5) . .
C10 N5 C11 C16 -0.9(5) . .
N5 C11 C12 C13 -178.3(5) . .
C16 C11 C12 C13 -0.4(7) . .
C11 C12 C13 C14 0.6(7) . .
C12 C13 C14 C15 -1.0(8) . .
C13 C14 C15 C16 1.0(7) . .
N5 C11 C16 C15 178.9(4) . .
C12 C11 C16 C15 0.4(7) . .
N5 C11 C16 N4 0.7(5) . .
C12 C11 C16 N4 -177.7(4) . .
C14 C15 C16 C11 -0.7(7) . .
C14 C15 C16 N4 177.1(4) . .
C10 N4 C16 C11 -0.2(5) . .
Mn1 N4 C16 C11 -177.3(3) . .
C10 N4 C16 C15 -178.2(5) . .
Mn1 N4 C16 C15 4.7(8) . .
Mn1 N6 C17 N7 -8(8) . .
C18 N7 C17 N6 -169(6) . .
Mn1 N8 C18 N7 88(8) 4_585 .
C17 N7 C18 N8 -170(8) . .
N8 Mn1 O1 C19 57.1(5) 4_586 .
N4 Mn1 O1 C19 168.5(5) . .
N2 Mn1 O1 C19 -44.3(5) . .
N6 Mn1 O1 C19 176.8(8) . .
N1 Mn1 O1 C19 -117.3(5) . .
C26 N9 C20 C21 -177.6(5) . .
C26 N9 C20 C25 0.7(5) . .
N9 C20 C21 C22 177.3(5) . .
C25 C20 C21 C22 -0.7(7) . .
C20 C21 C22 C23 0.3(8) . .
C21 C22 C23 C24 0.4(10) . .
C22 C23 C24 C25 -0.8(9) . .
N9 C20 C25 C24 -178.1(4) . .
C21 C20 C25 C24 0.3(7) . .
N9 C20 C25 N10 -0.8(5) . .
C21 C20 C25 N10 177.6(4) . .
C23 C24 C25 C20 0.4(8) . .
C23 C24 C25 N10 -176.3(5) . .
C26 N10 C25 C20 0.6(5) . .
C26 N10 C25 C24 177.6(5) . .
C25 N10 C26 N9 -0.2(5) . .
C25 N10 C26 C27 179.9(4) . .
C20 N9 C26 N10 -0.3(5) . .
C20 N9 C26 C27 179.6(4) . .
C28 N11 C27 C26 -81.8(6) . .
C29 N11 C27 C26 98.3(5) . .
N10 C26 C27 N11 -98.5(5) . .
N9 C26 C27 N11 81.6(6) . .
C29 N11 C28 O2 -179.3(4) . .
C27 N11 C28 O2 0.8(7) . .
C29 N11 C28 C29 0.3(7) . 3_676
C27 N11 C28 C29 -179.5(4) . 3_676
C28 N11 C29 C28 -0.3(7) . 3_676
C27 N11 C29 C28 179.5(4) . 3_676
